data_4320585
loop_
_publ_author_name
'Daniel L. Reger'
'Terri D. Wright'
'Radu F. Semeniuc'
'T. Christian Grattan'
'Mark D. Smith'

_publ_section_title
;
 Supramolecular Structures of Cadmium(II) Coordination Polymers: A New
 Class of Ligands Formed by Linking Tripodal Tris(pyrazolyl)methane Units
;
_journal_name_full 'Inorganic Chemistry'
_journal_page_first 6212
_journal_page_last 6219
_journal_paper_doi 10.1021/ic010574k
_journal_volume 40
_journal_year 2001
_chemical_formula_sum 'C30 H30 N12 O2'
_chemical_formula_weight 590.66
_chemical_name_systematic
;
  ?
;
_space_group_IT_number 14
_symmetry_cell_setting monoclinic
_symmetry_space_group_name_Hall '-P 2yn'
_symmetry_space_group_name_H-M 'P 1 21/n 1'
_atom_sites_solution_hydrogens geom
_atom_sites_solution_primary direct
_atom_sites_solution_secondary difmap
_audit_creation_method SHELXL-97
_cell_angle_alpha 90.00
_cell_angle_beta 100.134(2)
_cell_angle_gamma 90.00
_cell_formula_units_Z 4
_cell_length_a 16.3157(13)
_cell_length_b 8.5880(6)
_cell_length_c 21.9227(17)
_cell_measurement_reflns_used 5889
_cell_measurement_temperature 293(2)
_cell_measurement_theta_max 23.898
_cell_measurement_theta_min 2.3715
_cell_volume 3023.9(4)
_computing_cell_refinement 'SAINT+ NT V6.02a (Bruker, 1998)'
_computing_data_collection 'SMART NT V5.619 (Bruker, 2000)'
_computing_data_reduction 'SAINT+ NT V6.02a'
_computing_molecular_graphics 'SHELXTL V5.1 (Sheldrick, 1997)'
_computing_publication_material 'SHELXTL V5.1'
_computing_structure_refinement 'SHELXL-97 (Sheldrick, 1997)'
_computing_structure_solution 'SHELXS-97 (Sheldrick, 1990)'
_diffrn_ambient_temperature 293(2)
_diffrn_measured_fraction_theta_full 0.996
_diffrn_measured_fraction_theta_max 0.996
_diffrn_measurement_device_type 'Bruker SMART APEX CCD diffractometer'
_diffrn_measurement_method 'omega scans'
_diffrn_radiation_monochromator graphite
_diffrn_radiation_source 'fine-focus sealed tube'
_diffrn_radiation_type MoK\a
_diffrn_radiation_wavelength 0.71073
_diffrn_reflns_av_R_equivalents 0.0375
_diffrn_reflns_av_sigmaI/netI 0.0370
_diffrn_reflns_limit_h_max 19
_diffrn_reflns_limit_h_min -19
_diffrn_reflns_limit_k_max 10
_diffrn_reflns_limit_k_min -10
_diffrn_reflns_limit_l_max 13
_diffrn_reflns_limit_l_min -26
_diffrn_reflns_number 17712
_diffrn_reflns_theta_full 25.08
_diffrn_reflns_theta_max 25.08
_diffrn_reflns_theta_min 2.54
_diffrn_standards_decay_% none
_exptl_absorpt_coefficient_mu 0.088
_exptl_absorpt_correction_type none
_exptl_crystal_colour colorless
_exptl_crystal_density_diffrn 1.297
_exptl_crystal_density_method 'not measured'
_exptl_crystal_description block
_exptl_crystal_F_000 1240
_exptl_crystal_size_max 0.56
_exptl_crystal_size_mid 0.38
_exptl_crystal_size_min 0.31
_refine_diff_density_max 0.167
_refine_diff_density_min -0.143
_refine_diff_density_rms 0.026
_refine_ls_extinction_coef 0.0016(4)
_refine_ls_extinction_expression Fc^*^=kFc[1+0.001xFc^2^\l^3^/sin(2\q)]^-1/4^
_refine_ls_extinction_method SHELXL
_refine_ls_goodness_of_fit_ref 0.982
_refine_ls_hydrogen_treatment mixed
_refine_ls_matrix_type full
_refine_ls_number_parameters 428
_refine_ls_number_reflns 5357
_refine_ls_number_restraints 0
_refine_ls_restrained_S_all 0.982
_refine_ls_R_factor_all 0.0730
_refine_ls_R_factor_gt 0.0433
_refine_ls_shift/su_max 0.000
_refine_ls_shift/su_mean 0.000
_refine_ls_structure_factor_coef Fsqd
_refine_ls_weighting_details 'calc w=1/[\s^2^(Fo^2^)+(0.0500P)^2^+0.0000P] where P=(Fo^2^+2Fc^2^)/3'
_refine_ls_weighting_scheme calc
_refine_ls_wR_factor_gt 0.1020
_refine_ls_wR_factor_ref 0.1119
_reflns_number_gt 3246
_reflns_number_total 5357
_reflns_threshold_expression >2sigma(I)
_cod_data_source_file ic010574k_1.cif
_cod_data_source_block rs561t
_cod_depositor_comments
;
The following automatic conversions were performed:

'_symmetry_cell_setting' value 'Monoclinic' changed to 'monoclinic'
according to the built-in table from CIF Core dictionary named
'cif_core.dic' version 2.4.1 from 2010-06-29.

Automatic conversion script
Id: cif_fix_values 1646 2011-03-28 12:23:43Z adriana 
;
_cod_database_code 4320585

loop_
_symmetry_equiv_pos_as_xyz
'x, y, z'
'-x+1/2, y+1/2, -z+1/2'
'-x, -y, -z'
'x-1/2, -y-1/2, z-1/2'

loop_
_atom_site_label
_atom_site_type_symbol
_atom_site_fract_x
_atom_site_fract_y
_atom_site_fract_z
_atom_site_U_iso_or_equiv
_atom_site_adp_type
_atom_site_occupancy
_atom_site_symmetry_multiplicity
_atom_site_calc_flag
_atom_site_refinement_flags
_atom_site_disorder_assembly
_atom_site_disorder_group
C1 C 0.71490(10) 0.7942(2) 0.06003(8) 0.0534(5) Uani 1 1 d . . .
C2 C 1.06169(12) 0.2085(2) 0.23356(9) 0.0618(5) Uani 1 1 d . . .
C11 C 0.64021(17) 0.6183(2) 0.12315(13) 0.0848(7) Uani 1 1 d . . .
H11 H 0.5871 0.6205 0.0993 0.136(11) Uiso 1 1 calc R . .
C12 C 0.6628(2) 0.5480(3) 0.17856(16) 0.1123(10) Uani 1 1 d . . .
H12 H 0.6290 0.4930 0.2009 0.142(11) Uiso 1 1 calc R . .
C13 C 0.7469(3) 0.5753(3) 0.19482(13) 0.1157(10) Uani 1 1 d . . .
H13 H 0.7794 0.5383 0.2310 0.157(12) Uiso 1 1 calc R . .
C21 C 0.67804(19) 0.9957(3) 0.13330(12) 0.1115(10) Uani 1 1 d . . .
H21 H 0.6570 0.9316 0.1611 0.125(10) Uiso 1 1 calc R . .
C22 C 0.6831(2) 1.1529(3) 0.13537(15) 0.1250(12) Uani 1 1 d . . .
H22 H 0.6680 1.2185 0.1653 0.146(11) Uiso 1 1 calc R . .
C23 C 0.71538(15) 1.1950(3) 0.08404(16) 0.0955(8) Uani 1 1 d . . .
H23 H 0.7253 1.2973 0.0734 0.113(9) Uiso 1 1 calc R . .
C31 C 0.63610(14) 0.6580(3) -0.03428(10) 0.0815(7) Uani 1 1 d . . .
H31 H 0.6772 0.5908 -0.0430 0.094(8) Uiso 1 1 calc R . .
C32 C 0.55660(16) 0.6640(3) -0.06380(12) 0.0983(8) Uani 1 1 d . . .
H32 H 0.5314 0.6028 -0.0969 0.119(9) Uiso 1 1 calc R . .
C33 C 0.52072(16) 0.7803(3) -0.03439(12) 0.1010(8) Uani 1 1 d . . .
H33 H 0.4653 0.8102 -0.0453 0.121(9) Uiso 1 1 calc R . .
C41 C 1.18339(17) 0.0850(3) 0.19469(12) 0.0932(7) Uani 1 1 d . . .
H41 H 1.1727 -0.0200 0.2002 0.107(8) Uiso 1 1 calc R . .
C42 C 1.24926(19) 0.1450(3) 0.17299(13) 0.1060(9) Uani 1 1 d . . .
H42 H 1.2923 0.0903 0.1600 0.130(10) Uiso 1 1 calc R . .
C43 C 1.23928(15) 0.3013(3) 0.17411(10) 0.0809(6) Uani 1 1 d . . .
H43 H 1.2763 0.3722 0.1618 0.079(7) Uiso 1 1 calc R . .
C51 C 0.96395(13) -0.0154(3) 0.19606(10) 0.0742(6) Uani 1 1 d . . .
H51 H 0.9289 0.0327 0.1635 0.089(7) Uiso 1 1 calc R . .
C52 C 0.96017(14) -0.1653(3) 0.21372(10) 0.0795(6) Uani 1 1 d . . .
H52 H 0.9224 -0.2409 0.1962 0.090(7) Uiso 1 1 calc R . .
C53 C 1.02391(15) -0.1821(3) 0.26296(12) 0.0864(7) Uani 1 1 d . . .
H53 H 1.0363 -0.2749 0.2845 0.104(8) Uiso 1 1 calc R . .
C61 C 1.15900(19) 0.2468(3) 0.33590(11) 0.0875(7) Uani 1 1 d . . .
H61 H 1.2075 0.2041 0.3263 0.156(14) Uiso 1 1 calc R . .
C62 C 1.1477(2) 0.3047(3) 0.39137(12) 0.1098(10) Uani 1 1 d . . .
H62 H 1.1870 0.3113 0.4276 0.130(10) Uiso 1 1 calc R . .
C63 C 1.0665(2) 0.3514(4) 0.38291(13) 0.1179(10) Uani 1 1 d . . .
H63 H 1.0421 0.3951 0.4141 0.149(11) Uiso 1 1 calc R . .
C70 C 0.79772(11) 0.7803(2) 0.03815(10) 0.0653(5) Uani 1 1 d . . .
H70A H 0.7980 0.8472 0.0025 0.077(6) Uiso 1 1 calc R . .
H70B H 0.8424 0.8133 0.0708 0.079(6) Uiso 1 1 calc R . .
C71 C 0.88520(12) 0.6081(2) -0.00270(10) 0.0658(5) Uani 1 1 d . . .
H71A H 0.9323 0.6462 0.0268 0.065(6) Uiso 1 1 calc R . .
H71B H 0.8814 0.6681 -0.0406 0.074(6) Uiso 1 1 calc R . .
C72 C 0.89667(10) 0.4397(2) -0.01569(10) 0.0581(5) Uani 1 1 d . . .
C73 C 0.91536(11) 0.3301(2) 0.03203(9) 0.0574(5) Uani 1 1 d . . .
C74 C 0.92287(12) 0.1756(2) 0.01674(11) 0.0686(6) Uani 1 1 d . . .
H74 H 0.9347 0.1019 0.0481 0.070(6) Uiso 1 1 calc R . .
C75 C 0.91320(13) 0.1283(3) -0.04407(12) 0.0790(6) Uani 1 1 d . . .
H75 H 0.9179 0.0234 -0.0535 0.091(7) Uiso 1 1 calc R . .
C76 C 0.89665(13) 0.2359(3) -0.09085(11) 0.0796(6) Uani 1 1 d . . .
H76 H 0.8914 0.2048 -0.1320 0.095(8) Uiso 1 1 calc R . .
C77 C 0.88797(12) 0.3895(3) -0.07647(10) 0.0720(6) Uani 1 1 d . . .
H77 H 0.8759 0.4619 -0.1083 0.078(6) Uiso 1 1 calc R . .
C78 C 0.92750(13) 0.3803(2) 0.09849(9) 0.0700(6) Uani 1 1 d . . .
H78A H 0.9482 0.4864 0.1023 0.112(8) Uiso 1 1 calc R . .
H78B H 0.8747 0.3773 0.1130 0.093(7) Uiso 1 1 calc R . .
C79 C 0.99849(14) 0.3212(2) 0.19807(9) 0.0715(6) Uani 1 1 d . . .
H79A H 0.9466 0.3156 0.2138 0.077(6) Uiso 1 1 calc R . .
H79B H 1.0194 0.4269 0.2032 0.076(6) Uiso 1 1 calc R . .
N11 N 0.77621(13) 0.6599(2) 0.15322(10) 0.0972(7) Uani 1 1 d . . .
N12 N 0.70873(10) 0.68443(17) 0.10910(7) 0.0604(4) Uani 1 1 d . . .
N21 N 0.73048(11) 1.0729(2) 0.05190(10) 0.0899(6) Uani 1 1 d . . .
N22 N 0.70890(10) 0.95032(18) 0.08393(8) 0.0652(4) Uani 1 1 d . . .
N31 N 0.57303(11) 0.8444(2) 0.01068(9) 0.0839(6) Uani 1 1 d . . .
N32 N 0.64509(9) 0.76769(17) 0.01027(7) 0.0586(4) Uani 1 1 d . . .
N41 N 1.17143(12) 0.34137(19) 0.19455(9) 0.0803(5) Uani 1 1 d . . .
N42 N 1.13670(10) 0.20443(18) 0.20662(7) 0.0597(4) Uani 1 1 d . . .
N51 N 1.06561(11) -0.0518(2) 0.27629(9) 0.0895(6) Uani 1 1 d . . .
N52 N 1.02771(10) 0.05168(18) 0.23417(7) 0.0651(4) Uani 1 1 d . . .
N61 N 1.02572(13) 0.3280(3) 0.32512(10) 0.1046(7) Uani 1 1 d . . .
N62 N 1.08447(12) 0.26417(19) 0.29714(8) 0.0719(5) Uani 1 1 d . . .
O1 O 0.81053(7) 0.62458(13) 0.02199(6) 0.0664(4) Uani 1 1 d . . .
O2 O 0.98507(8) 0.27956(14) 0.13477(6) 0.0718(4) Uani 1 1 d . . .

loop_
_atom_site_aniso_label
_atom_site_aniso_U_11
_atom_site_aniso_U_22
_atom_site_aniso_U_33
_atom_site_aniso_U_23
_atom_site_aniso_U_13
_atom_site_aniso_U_12
C1 0.0479(11) 0.0557(11) 0.0552(12) -0.0021(9) 0.0052(9) 0.0001(8)
C2 0.0681(13) 0.0640(12) 0.0511(12) -0.0016(10) 0.0044(10) -0.0071(10)
C11 0.0860(19) 0.0752(15) 0.103(2) 0.0092(14) 0.0429(16) 0.0007(12)
C12 0.163(3) 0.0839(18) 0.108(2) 0.0233(17) 0.073(2) 0.018(2)
C13 0.183(3) 0.098(2) 0.0602(18) 0.0135(15) 0.006(2) 0.006(2)
C21 0.197(3) 0.0756(17) 0.0624(16) -0.0096(14) 0.0237(18) 0.0126(17)
C22 0.209(4) 0.0736(19) 0.083(2) -0.0236(17) 0.000(2) 0.0146(19)
C23 0.0870(18) 0.0617(17) 0.131(3) -0.0072(17) -0.0008(17) 0.0022(12)
C31 0.0706(15) 0.1007(16) 0.0717(15) -0.0268(13) 0.0079(12) 0.0051(13)
C32 0.0769(17) 0.135(2) 0.0743(17) -0.0245(16) -0.0093(14) -0.0109(16)
C33 0.0611(16) 0.143(2) 0.0892(19) -0.0099(17) -0.0142(14) 0.0112(16)
C41 0.103(2) 0.0642(16) 0.119(2) -0.0193(13) 0.0383(16) -0.0022(14)
C42 0.098(2) 0.0897(19) 0.142(3) -0.0101(17) 0.0549(19) 0.0040(17)
C43 0.0680(15) 0.0916(18) 0.0839(17) 0.0078(13) 0.0151(13) -0.0107(14)
C51 0.0722(14) 0.0906(16) 0.0558(13) -0.0054(12) -0.0001(12) -0.0181(12)
C52 0.0865(16) 0.0817(16) 0.0707(15) -0.0109(13) 0.0151(13) -0.0289(13)
C53 0.0930(18) 0.0678(15) 0.0950(18) 0.0060(14) 0.0076(15) -0.0142(13)
C61 0.103(2) 0.0927(16) 0.0576(15) -0.0020(13) -0.0118(14) -0.0235(15)
C62 0.137(3) 0.132(2) 0.0567(18) -0.0081(15) 0.0064(19) -0.060(2)
C63 0.144(3) 0.153(3) 0.0652(19) -0.0349(18) 0.042(2) -0.058(2)
C70 0.0520(12) 0.0618(12) 0.0823(15) 0.0051(12) 0.0121(11) 0.0004(9)
C71 0.0497(12) 0.0718(13) 0.0786(15) 0.0147(12) 0.0185(11) 0.0052(10)
C72 0.0396(10) 0.0668(12) 0.0681(14) 0.0073(11) 0.0103(9) 0.0053(9)
C73 0.0439(10) 0.0652(12) 0.0633(13) 0.0053(10) 0.0102(9) 0.0055(9)
C74 0.0665(13) 0.0676(14) 0.0730(16) 0.0113(13) 0.0160(11) 0.0039(10)
C75 0.0761(15) 0.0705(15) 0.0897(19) -0.0074(14) 0.0126(13) 0.0013(11)
C76 0.0785(16) 0.0908(17) 0.0668(16) -0.0059(14) 0.0052(12) 0.0027(12)
C77 0.0611(13) 0.0857(16) 0.0677(15) 0.0159(14) 0.0073(11) 0.0074(11)
C78 0.0633(14) 0.0779(15) 0.0689(15) 0.0100(11) 0.0122(11) 0.0162(11)
C79 0.0740(15) 0.0751(15) 0.0644(15) -0.0040(11) 0.0101(12) 0.0088(11)
N11 0.1060(16) 0.1020(14) 0.0707(13) 0.0172(12) -0.0195(12) -0.0127(12)
N12 0.0626(11) 0.0634(10) 0.0541(10) 0.0026(8) 0.0074(8) -0.0012(8)
N21 0.0875(14) 0.0614(12) 0.1276(17) 0.0037(12) 0.0377(12) 0.0000(10)
N22 0.0695(11) 0.0580(10) 0.0662(11) -0.0051(9) 0.0067(9) 0.0014(8)
N31 0.0587(11) 0.1067(14) 0.0816(13) -0.0111(11) -0.0003(10) 0.0218(10)
N32 0.0453(9) 0.0735(10) 0.0562(10) -0.0089(8) 0.0065(7) 0.0055(8)
N41 0.0821(13) 0.0677(11) 0.0947(14) 0.0136(10) 0.0255(11) -0.0037(10)
N42 0.0631(10) 0.0606(10) 0.0541(10) 0.0013(8) 0.0066(8) -0.0030(9)
N51 0.0887(14) 0.0763(12) 0.0918(14) 0.0174(11) -0.0166(11) -0.0158(10)
N52 0.0675(11) 0.0674(10) 0.0570(10) 0.0017(9) 0.0011(9) -0.0095(9)
N61 0.1024(17) 0.1411(19) 0.0783(15) -0.0298(13) 0.0378(13) -0.0232(13)
N62 0.0836(13) 0.0780(11) 0.0543(11) -0.0077(9) 0.0124(10) -0.0151(9)
O1 0.0468(8) 0.0608(8) 0.0946(10) 0.0061(7) 0.0211(7) 0.0047(6)
O2 0.0770(9) 0.0763(9) 0.0585(9) 0.0030(7) 0.0019(7) 0.0207(7)

loop_
_atom_type_symbol
_atom_type_description
_atom_type_scat_dispersion_real
_atom_type_scat_dispersion_imag
_atom_type_scat_source
C C 0.0033 0.0016 'International Tables Vol C Tables 4.2.6.8 and 6.1.1.4'
H H 0.0000 0.0000 'International Tables Vol C Tables 4.2.6.8 and 6.1.1.4'
N N 0.0061 0.0033 'International Tables Vol C Tables 4.2.6.8 and 6.1.1.4'
O O 0.0106 0.0060 'International Tables Vol C Tables 4.2.6.8 and 6.1.1.4'

loop_
_geom_angle_atom_site_label_1
_geom_angle_atom_site_label_2
_geom_angle_atom_site_label_3
_geom_angle
_geom_angle_site_symmetry_1
_geom_angle_site_symmetry_3
_geom_angle_publ_flag
N12 C1 N22 108.43(15) . . ?
N12 C1 N32 108.00(14) . . ?
N22 C1 N32 108.85(13) . . ?
N12 C1 C70 111.50(15) . . ?
N22 C1 C70 107.92(15) . . ?
N32 C1 C70 112.05(16) . . ?
N42 C2 N52 109.33(16) . . ?
N42 C2 N62 107.81(15) . . ?
N52 C2 N62 109.12(15) . . ?
N42 C2 C79 110.56(17) . . ?
N52 C2 C79 111.53(16) . . ?
N62 C2 C79 108.40(16) . . ?
N12 C11 C12 106.9(3) . . ?
C11 C12 C13 105.1(3) . . ?
N11 C13 C12 112.4(3) . . ?
N22 C21 C22 106.8(3) . . ?
C21 C22 C23 105.4(3) . . ?
N21 C23 C22 111.4(2) . . ?
C32 C31 N32 107.2(2) . . ?
C31 C32 C33 104.8(2) . . ?
N31 C33 C32 112.6(2) . . ?
N42 C41 C42 107.1(2) . . ?
C41 C42 C43 105.4(3) . . ?
N41 C43 C42 112.2(2) . . ?
N52 C51 C52 107.46(19) . . ?
C51 C52 C53 105.09(19) . . ?
N51 C53 C52 112.2(2) . . ?
C62 C61 N62 105.8(3) . . ?
C61 C62 C63 105.5(3) . . ?
N61 C63 C62 113.2(3) . . ?
O1 C70 C1 109.53(15) . . ?
O1 C71 C72 108.25(15) . . ?
C77 C72 C73 118.82(18) . . ?
C77 C72 C71 119.38(18) . . ?
C73 C72 C71 121.80(19) . . ?
C74 C73 C72 118.81(19) . . ?
C74 C73 C78 120.71(18) . . ?
C72 C73 C78 120.48(17) . . ?
C75 C74 C73 121.3(2) . . ?
C76 C75 C74 120.0(2) . . ?
C77 C76 C75 119.5(2) . . ?
C76 C77 C72 121.6(2) . . ?
O2 C78 C73 109.37(16) . . ?
O2 C79 C2 108.37(16) . . ?
C13 N11 N12 103.5(2) . . ?
C11 N12 N11 112.25(19) . . ?
C11 N12 C1 128.17(18) . . ?
N11 N12 C1 118.72(17) . . ?
C23 N21 N22 104.7(2) . . ?
C21 N22 N21 111.51(19) . . ?
C21 N22 C1 128.6(2) . . ?
N21 N22 C1 119.66(18) . . ?
C33 N31 N32 104.07(18) . . ?
C31 N32 N31 111.26(16) . . ?
C31 N32 C1 128.81(16) . . ?
N31 N32 C1 119.24(15) . . ?
C43 N41 N42 104.29(18) . . ?
C41 N42 N41 110.99(19) . . ?
C41 N42 C2 130.70(19) . . ?
N41 N42 C2 118.14(16) . . ?
C53 N51 N52 104.55(17) . . ?
C51 N52 N51 110.75(16) . . ?
C51 N52 C2 130.12(17) . . ?
N51 N52 C2 119.03(15) . . ?
C63 N61 N62 102.6(2) . . ?
N61 N62 C61 113.0(2) . . ?
N61 N62 C2 119.21(18) . . ?
C61 N62 C2 127.5(2) . . ?
C70 O1 C71 111.38(13) . . ?
C79 O2 C78 111.75(14) . . ?

loop_
_geom_bond_atom_site_label_1
_geom_bond_atom_site_label_2
_geom_bond_distance
_geom_bond_site_symmetry_2
_geom_bond_publ_flag
C1 N12 1.447(2) . ?
C1 N22 1.449(2) . ?
C1 N32 1.450(2) . ?
C1 C70 1.516(2) . ?
C2 N42 1.450(2) . ?
C2 N52 1.458(2) . ?
C2 N62 1.458(2) . ?
C2 C79 1.524(3) . ?
C11 N12 1.337(3) . ?
C11 C12 1.349(3) . ?
C12 C13 1.375(4) . ?
C13 N11 1.319(3) . ?
C21 N22 1.330(3) . ?
C21 C22 1.353(3) . ?
C22 C23 1.372(4) . ?
C23 N21 1.310(3) . ?
C31 C32 1.345(3) . ?
C31 N32 1.346(2) . ?
C32 C33 1.375(3) . ?
C33 N31 1.308(3) . ?
C41 N42 1.331(3) . ?
C41 C42 1.351(3) . ?
C42 C43 1.353(3) . ?
C43 N41 1.311(3) . ?
C51 N52 1.344(2) . ?
C51 C52 1.349(3) . ?
C52 C53 1.368(3) . ?
C53 N51 1.316(2) . ?
C61 C62 1.356(4) . ?
C61 N62 1.364(3) . ?
C62 C63 1.365(4) . ?
C63 N61 1.339(3) . ?
C70 O1 1.408(2) . ?
C71 O1 1.425(2) . ?
C71 C72 1.492(2) . ?
C72 C77 1.384(3) . ?
C72 C73 1.400(2) . ?
C73 C74 1.380(2) . ?
C73 C78 1.499(3) . ?
C74 C75 1.376(3) . ?
C75 C76 1.372(3) . ?
C76 C77 1.370(3) . ?
C78 O2 1.415(2) . ?
C79 O2 1.412(2) . ?
N11 N12 1.348(2) . ?
N21 N22 1.346(2) . ?
N31 N32 1.349(2) . ?
N41 N42 1.352(2) . ?
N51 N52 1.351(2) . ?
N61 N62 1.343(2) . ?

loop_
_cod_related_entry_id
_cod_related_entry_database
_cod_related_entry_code
1 ChemSpider 30660928
